data_4022416
loop_
_publ_author_name
'Howard E. Zimmerman'
'Tibor Novak'

_publ_contact_author
; 
   Prof. Howard E. Zimmerman 
   Department of Chemistry 
   University of Wisconsin 
   1101 University Ave. 
   Madison, WI  53706-1396  USA 
;
_publ_contact_author_email zimmerman@chem.wisc.edu
_publ_contact_author_fax 1(608)2620381
_publ_contact_author_phone 1(608)2621502
_publ_section_title
;
 Regioselectivity of the Tri-\p-methane Rearrangement:
 Mechanistic and Exploratory Organic Photochemistry
;
_journal_name_full 'Journal of Organic Chemistry'
_journal_page_first 5056
_journal_page_last 5066
_journal_paper_doi 10.1021/jo034189j
_journal_volume 68
_journal_year 2003
_chemical_formula_moiety 'C40 H36'
_chemical_formula_sum 'C40 H36'
_chemical_formula_weight 516.69
_chemical_melting_point 178.5(5)
_chemical_name_common 21a
_chemical_name_systematic
; 
 ? 
;
_space_group_IT_number 2
_symmetry_cell_setting triclinic
_symmetry_space_group_name_Hall '-P 1'
_symmetry_space_group_name_H-M 'P -1'
_atom_sites_solution_hydrogens geom
_atom_sites_solution_primary direct
_atom_sites_solution_secondary difmap
_audit_creation_method SHELXL-97
_cell_angle_alpha 102.376(2)
_cell_angle_beta 106.899(2)
_cell_angle_gamma 97.251(2)
_cell_formula_units_Z 2
_cell_length_a 10.4077(9)
_cell_length_b 11.0810(10)
_cell_length_c 14.0291(12)
_cell_measurement_temperature 100(2)
_cell_volume 1481.0(2)
_computing_structure_refinement 'SHELXL-97 (Sheldrick, 1997)'
_computing_structure_solution 'SHELXS-97 (Sheldrick, 1990)'
_diffrn_ambient_temperature 100(2)
_diffrn_measured_fraction_theta_full 0.941
_diffrn_measured_fraction_theta_max 0.941
_diffrn_measurement_device_type Bruker
_diffrn_measurement_method omega_scans
_diffrn_radiation_monochromator graphite
_diffrn_radiation_source 'fine-focus sealed tube'
_diffrn_radiation_type MoK\a
_diffrn_radiation_wavelength 0.71073
_diffrn_reflns_av_R_equivalents 0.0145
_diffrn_reflns_av_sigmaI/netI 0.0251
_diffrn_reflns_limit_h_max 12
_diffrn_reflns_limit_h_min -11
_diffrn_reflns_limit_k_max 13
_diffrn_reflns_limit_k_min -13
_diffrn_reflns_limit_l_max 17
_diffrn_reflns_limit_l_min -17
_diffrn_reflns_number 9382
_diffrn_reflns_theta_full 26.36
_diffrn_reflns_theta_max 26.36
_diffrn_reflns_theta_min 1.57
_diffrn_standards_decay_% <1%
_exptl_absorpt_coefficient_mu 0.065
_exptl_absorpt_correction_type none
_exptl_crystal_colour colorless
_exptl_crystal_density_diffrn 1.159
_exptl_crystal_density_method 'not measured'
_exptl_crystal_description Prism
_exptl_crystal_F_000 552
_exptl_crystal_size_max 0.52
_exptl_crystal_size_mid 0.43
_exptl_crystal_size_min 0.38
_refine_diff_density_max 0.220
_refine_diff_density_min -0.158
_refine_diff_density_rms 0.031
_refine_ls_extinction_method none
_refine_ls_goodness_of_fit_ref 1.052
_refine_ls_hydrogen_treatment mixed
_refine_ls_matrix_type full
_refine_ls_number_parameters 363
_refine_ls_number_reflns 5693
_refine_ls_number_restraints 0
_refine_ls_restrained_S_all 1.052
_refine_ls_R_factor_all 0.0498
_refine_ls_R_factor_gt 0.0398
_refine_ls_shift/su_max 0.002
_refine_ls_shift/su_mean 0.000
_refine_ls_structure_factor_coef Fsqd
_refine_ls_weighting_details 'calc w=1/[\s^2^(Fo^2^)+(0.0528P)^2^+0.2590P] where P=(Fo^2^+2Fc^2^)/3'
_refine_ls_weighting_scheme calc
_refine_ls_wR_factor_gt 0.1013
_refine_ls_wR_factor_ref 0.1071
_reflns_number_gt 4712
_reflns_number_total 5693
_reflns_threshold_expression >2sigma(I)
_cod_data_source_file jo034189jsi20030218_024243_2.cif
_cod_data_source_block 21a
_cod_depositor_comments
;
The following automatic conversions were performed:
'_symmetry_cell_setting' value 'Triclinic' changed to 'triclinic'
according to '/home/saulius/struct/CIF-dictionaries/cif_core.dic'
dictionary named 'cif_core.dic' version 2.4.1 from
2010-06-29.

'_exptl_absorpt_correction_type' value 'None' changed to
'none' according to '/home/saulius/struct/CIF-dictionaries/cif_core.dic'
dictionary named 'cif_core.dic' version 2.4.1 from 2010-06-29.

Automatic conversion script
Id: cif_fix_enum 1527 2010-12-29 10:47:43Z saulius 

The following automatic conversions were performed:

'_chemical_melting_point' value '178-179' was changed to '178.5(5)' -
the average value was taken and precision was estimated.

Automatic conversion script
Id: cif_fix_values 1646 2011-03-28 12:23:43Z adriana 
;
_cod_database_code 4022416

loop_
_symmetry_equiv_pos_as_xyz
'x, y, z'
'-x, -y, -z'

loop_
_atom_site_label
_atom_site_type_symbol
_atom_site_fract_x
_atom_site_fract_y
_atom_site_fract_z
_atom_site_U_iso_or_equiv
_atom_site_adp_type
_atom_site_occupancy
_atom_site_symmetry_multiplicity
_atom_site_calc_flag
_atom_site_refinement_flags
C27 C -0.06114(12) 0.17582(11) 0.25016(9) 0.0282(3) Uani 1 1 d .
C4 C 0.05142(12) -0.12557(12) 0.38583(9) 0.0307(3) Uani 1 1 d .
H4 H -0.0105 -0.0767 0.4000 0.037 Uiso 1 1 calc R
C15 C 0.18063(12) -0.14268(11) 0.14797(9) 0.0293(3) Uani 1 1 d .
C24 C -0.05752(13) -0.20610(11) 0.15193(9) 0.0301(3) Uani 1 1 d .
C34 C 0.04449(12) 0.27101(11) 0.23774(9) 0.0294(3) Uani 1 1 d .
C39 C 0.16833(13) 0.32330(12) 0.31692(10) 0.0336(3) Uani 1 1 d .
H39 H 0.1854 0.2996 0.3784 0.040 Uiso 1 1 calc R
C28 C -0.19443(12) 0.21288(12) 0.24933(9) 0.0304(3) Uani 1 1 d .
C16 C 0.21179(13) -0.06047(12) 0.09232(10) 0.0341(3) Uani 1 1 d .
H16 H 0.1750 0.0119 0.0941 0.041 Uiso 1 1 calc R
C14 C 0.08260(12) -0.12139(11) 0.20813(9) 0.0281(3) Uani 1 1 d .
C2 C 0.05284(13) -0.22931(12) 0.41954(9) 0.0333(3) Uani 1 1 d .
C5 C 0.13871(12) -0.07877(11) 0.32752(9) 0.0292(3) Uani 1 1 d .
C35 C 0.02026(14) 0.31056(12) 0.14696(10) 0.0378(3) Uani 1 1 d .
H35 H -0.0630 0.2784 0.0939 0.045 Uiso 1 1 calc R
C6 C 0.29481(12) -0.05129(12) 0.38143(10) 0.0334(3) Uani 1 1 d .
H6A H 0.3211 -0.1254 0.4016 0.040 Uiso 1 1 calc R
H6B H 0.3404 -0.0344 0.3330 0.040 Uiso 1 1 calc R
C9 C 0.40024(14) 0.17780(13) 0.47160(12) 0.0437(3) Uani 1 1 d .
H9 H 0.4115 0.1876 0.4101 0.052 Uiso 1 1 calc R
C13 C 0.08921(12) 0.01505(11) 0.26561(9) 0.0289(3) Uani 1 1 d .
H13 H 0.1635 0.0765 0.2627 0.035 Uiso 1 1 calc R
C37 C 0.24247(15) 0.44663(13) 0.21396(12) 0.0433(3) Uani 1 1 d .
H37 H 0.3091 0.5040 0.2057 0.052 Uiso 1 1 calc R
C33 C -0.31448(13) 0.12305(13) 0.22394(10) 0.0371(3) Uani 1 1 d .
H33 H -0.3127 0.0378 0.2041 0.044 Uiso 1 1 calc R
C23 C -0.15437(13) -0.16609(12) 0.07985(10) 0.0347(3) Uani 1 1 d .
H23 H -0.1325 -0.0873 0.0689 0.042 Uiso 1 1 calc R
C38 C 0.26654(14) 0.41043(12) 0.30511(11) 0.0404(3) Uani 1 1 d .
H38 H 0.3490 0.4447 0.3586 0.048 Uiso 1 1 calc R
C20 C 0.29778(14) -0.08502(13) 0.03360(10) 0.0402(3) Uani 1 1 d .
H20 H 0.3173 -0.0293 -0.0037 0.048 Uiso 1 1 calc R
C36 C 0.11892(15) 0.39711(13) 0.13525(12) 0.0438(3) Uani 1 1 d .
H36 H 0.1020 0.4220 0.0743 0.053 Uiso 1 1 calc R
C18 C 0.23748(15) -0.25027(13) 0.14376(10) 0.0415(3) Uani 1 1 d .
H18 H 0.2171 -0.3070 0.1800 0.050 Uiso 1 1 calc R
C21 C -0.09213(15) -0.32635(12) 0.16404(10) 0.0395(3) Uani 1 1 d .
H21 H -0.0284 -0.3564 0.2099 0.047 Uiso 1 1 calc R
C19 C 0.35403(14) -0.19161(14) 0.03067(10) 0.0413(3) Uani 1 1 d .
H19 H 0.4115 -0.2079 -0.0083 0.050 Uiso 1 1 calc R
C3 C -0.04508(15) -0.26621(14) 0.47371(10) 0.0421(3) Uani 1 1 d .
H3A H -0.0933 -0.1995 0.4870 0.063 Uiso 1 1 calc R
H3B H 0.0051 -0.2809 0.5379 0.063 Uiso 1 1 calc R
H3C H -0.1096 -0.3418 0.4308 0.063 Uiso 1 1 calc R
C7 C 0.34270(12) 0.06018(12) 0.47626(10) 0.0340(3) Uani 1 1 d .
C22 C -0.28273(14) -0.24168(14) 0.02422(11) 0.0436(3) Uani 1 1 d .
H22 H -0.3461 -0.2132 -0.0232 0.052 Uiso 1 1 calc R
C17 C 0.32400(16) -0.27385(15) 0.08620(11) 0.0468(4) Uani 1 1 d .
H17 H 0.3621 -0.3455 0.0850 0.056 Uiso 1 1 calc R
C10 C 0.33061(15) 0.04847(14) 0.57045(10) 0.0430(3) Uani 1 1 d .
H10 H 0.2942 -0.0297 0.5761 0.052 Uiso 1 1 calc R
C32 C -0.20239(15) 0.33985(13) 0.27627(11) 0.0425(3) Uani 1 1 d .
H32 H -0.1245 0.4018 0.2926 0.051 Uiso 1 1 calc R
C26 C -0.31640(15) -0.35907(15) 0.03915(12) 0.0493(4) Uani 1 1 d .
H26 H -0.4029 -0.4092 0.0029 0.059 Uiso 1 1 calc R
C29 C -0.43606(14) 0.15877(16) 0.22787(11) 0.0481(4) Uani 1 1 d .
H29 H -0.5144 0.0975 0.2121 0.058 Uiso 1 1 calc R
C25 C -0.22075(17) -0.40170(14) 0.10834(11) 0.0488(4) Uani 1 1 d .
H25 H -0.2426 -0.4814 0.1177 0.059 Uiso 1 1 calc R
C31 C -0.32494(17) 0.37498(16) 0.27906(13) 0.0549(4) Uani 1 1 d .
H31 H -0.3284 0.4600 0.2972 0.066 Uiso 1 1 calc R
C40 C 0.14554(16) -0.32120(14) 0.40626(12) 0.0447(3) Uani 1 1 d .
H40A H 0.1863 -0.3064 0.3555 0.067 Uiso 1 1 calc R
H40B H 0.0930 -0.4058 0.3839 0.067 Uiso 1 1 calc R
H40C H 0.2164 -0.3099 0.4709 0.067 Uiso 1 1 calc R
C30 C -0.44145(16) 0.28467(17) 0.25508(13) 0.0560(4) Uani 1 1 d .
H30 H -0.5233 0.3085 0.2572 0.067 Uiso 1 1 calc R
C12 C 0.37233(17) 0.15218(16) 0.65594(12) 0.0538(4) Uani 1 1 d .
H12 H 0.3635 0.1428 0.7182 0.065 Uiso 1 1 calc R
C8 C 0.44138(16) 0.28147(14) 0.55755(14) 0.0562(4) Uani 1 1 d .
H8 H 0.4790 0.3598 0.5529 0.067 Uiso 1 1 calc R
C11 C 0.42650(16) 0.26833(15) 0.64935(13) 0.0558(4) Uani 1 1 d .
H11 H 0.4530 0.3378 0.7065 0.067 Uiso 1 1 calc R
C1 C -0.03635(12) 0.06404(11) 0.26497(9) 0.0289(3) Uani 1 1 d .
H1 H -0.1053 0.0123 0.2759 0.035 Uiso 1 1 calc R

loop_
_atom_site_aniso_label
_atom_site_aniso_U_11
_atom_site_aniso_U_22
_atom_site_aniso_U_33
_atom_site_aniso_U_23
_atom_site_aniso_U_13
_atom_site_aniso_U_12
C27 0.0261(6) 0.0289(6) 0.0286(6) 0.0049(5) 0.0092(5) 0.0064(5)
C4 0.0287(6) 0.0337(7) 0.0277(6) 0.0038(5) 0.0082(5) 0.0086(5)
C15 0.0260(6) 0.0306(6) 0.0289(6) 0.0054(5) 0.0071(5) 0.0065(5)
C24 0.0314(6) 0.0291(6) 0.0304(6) 0.0046(5) 0.0133(5) 0.0059(5)
C34 0.0291(6) 0.0246(6) 0.0372(6) 0.0061(5) 0.0146(5) 0.0101(5)
C39 0.0307(7) 0.0306(7) 0.0400(7) 0.0075(5) 0.0125(5) 0.0092(5)
C28 0.0291(6) 0.0351(7) 0.0294(6) 0.0100(5) 0.0103(5) 0.0106(5)
C16 0.0333(7) 0.0310(7) 0.0395(7) 0.0088(5) 0.0138(6) 0.0083(5)
C14 0.0282(6) 0.0265(6) 0.0307(6) 0.0078(5) 0.0099(5) 0.0085(5)
C2 0.0343(7) 0.0355(7) 0.0276(6) 0.0054(5) 0.0086(5) 0.0068(5)
C5 0.0272(6) 0.0283(6) 0.0308(6) 0.0051(5) 0.0087(5) 0.0080(5)
C35 0.0372(7) 0.0358(7) 0.0403(7) 0.0107(6) 0.0118(6) 0.0079(6)
C6 0.0285(6) 0.0350(7) 0.0362(6) 0.0084(5) 0.0091(5) 0.0102(5)
C9 0.0343(7) 0.0420(8) 0.0481(8) 0.0141(6) 0.0037(6) 0.0030(6)
C13 0.0263(6) 0.0259(6) 0.0347(6) 0.0070(5) 0.0110(5) 0.0054(5)
C37 0.0390(8) 0.0303(7) 0.0706(10) 0.0166(7) 0.0297(7) 0.0086(6)
C33 0.0319(7) 0.0422(8) 0.0386(7) 0.0110(6) 0.0127(6) 0.0093(6)
C23 0.0326(7) 0.0316(7) 0.0391(7) 0.0070(5) 0.0116(5) 0.0077(5)
C38 0.0302(7) 0.0304(7) 0.0570(8) 0.0057(6) 0.0131(6) 0.0063(5)
C20 0.0405(8) 0.0421(8) 0.0414(7) 0.0120(6) 0.0190(6) 0.0048(6)
C36 0.0507(9) 0.0393(8) 0.0517(8) 0.0201(6) 0.0248(7) 0.0126(7)
C18 0.0544(9) 0.0408(8) 0.0416(7) 0.0167(6) 0.0240(7) 0.0229(7)
C21 0.0476(8) 0.0334(7) 0.0343(7) 0.0084(5) 0.0111(6) 0.0030(6)
C19 0.0339(7) 0.0549(9) 0.0380(7) 0.0080(6) 0.0168(6) 0.0143(6)
C3 0.0445(8) 0.0473(8) 0.0375(7) 0.0134(6) 0.0164(6) 0.0089(6)
C7 0.0239(6) 0.0352(7) 0.0393(7) 0.0091(5) 0.0045(5) 0.0085(5)
C22 0.0310(7) 0.0464(8) 0.0464(8) 0.0046(6) 0.0072(6) 0.0089(6)
C17 0.0547(9) 0.0529(9) 0.0450(8) 0.0163(7) 0.0234(7) 0.0319(7)
C10 0.0404(8) 0.0424(8) 0.0393(7) 0.0076(6) 0.0070(6) 0.0039(6)
C32 0.0390(8) 0.0393(8) 0.0529(8) 0.0124(6) 0.0173(6) 0.0158(6)
C26 0.0350(8) 0.0500(9) 0.0514(8) 0.0004(7) 0.0130(7) -0.0074(7)
C29 0.0287(7) 0.0685(10) 0.0494(8) 0.0175(7) 0.0145(6) 0.0104(7)
C25 0.0586(10) 0.0363(8) 0.0460(8) 0.0070(6) 0.0195(7) -0.0086(7)
C31 0.0524(10) 0.0519(9) 0.0711(10) 0.0171(8) 0.0274(8) 0.0301(8)
C40 0.0510(9) 0.0399(8) 0.0522(8) 0.0177(6) 0.0231(7) 0.0169(7)
C30 0.0394(8) 0.0786(12) 0.0629(10) 0.0216(9) 0.0248(7) 0.0332(8)
C12 0.0509(9) 0.0575(10) 0.0398(8) 0.0005(7) 0.0069(7) 0.0046(8)
C8 0.0453(9) 0.0343(8) 0.0692(11) 0.0107(7) -0.0048(8) -0.0007(7)
C11 0.0471(9) 0.0464(9) 0.0511(9) -0.0064(7) -0.0041(7) 0.0098(7)
C1 0.0252(6) 0.0279(6) 0.0330(6) 0.0056(5) 0.0106(5) 0.0043(5)

loop_
_atom_type_symbol
_atom_type_description
_atom_type_scat_dispersion_real
_atom_type_scat_dispersion_imag
_atom_type_scat_source
C C 0.0033 0.0016 'International Tables Vol C Tables 4.2.6.8 and 6.1.1.4'
H H 0.0000 0.0000 'International Tables Vol C Tables 4.2.6.8 and 6.1.1.4'

loop_
_geom_angle_atom_site_label_1
_geom_angle_atom_site_label_2
_geom_angle_atom_site_label_3
_geom_angle
C1 C27 C28 121.11(11)
C1 C27 C34 122.03(11)
C28 C27 C34 116.83(10)
C2 C4 C5 127.29(11)
C16 C15 C18 118.28(11)
C16 C15 C14 121.78(11)
C18 C15 C14 119.88(11)
C21 C24 C23 117.87(12)
C21 C24 C14 123.03(11)
C23 C24 C14 118.98(11)
C39 C34 C35 118.43(12)
C39 C34 C27 120.65(11)
C35 C34 C27 120.92(11)
C38 C39 C34 120.68(12)
C32 C28 C33 117.58(12)
C32 C28 C27 120.61(11)
C33 C28 C27 121.80(11)
C15 C16 C20 120.77(12)
C15 C14 C24 111.97(9)
C15 C14 C13 117.38(10)
C24 C14 C13 118.01(10)
C15 C14 C5 119.63(10)
C24 C14 C5 120.75(10)
C13 C14 C5 59.81(8)
C4 C2 C3 120.99(12)
C4 C2 C40 125.37(12)
C3 C2 C40 113.62(12)
C4 C5 C13 117.93(10)
C4 C5 C6 116.45(10)
C13 C5 C6 113.93(10)
C4 C5 C14 118.07(10)
C13 C5 C14 59.75(7)
C6 C5 C14 118.49(10)
C36 C35 C34 120.70(13)
C7 C6 C5 112.56(10)
C7 C9 C8 121.01(14)
C1 C13 C14 121.49(10)
C1 C13 C5 122.67(10)
C14 C13 C5 60.43(7)
C36 C37 C38 119.68(13)
C29 C33 C28 121.15(13)
C22 C23 C24 121.21(13)
C37 C38 C39 120.29(13)
C19 C20 C16 120.30(13)
C37 C36 C35 120.19(13)
C17 C18 C15 120.86(13)
C25 C21 C24 120.74(13)
C20 C19 C17 119.34(12)
C9 C7 C10 117.86(13)
C9 C7 C6 120.57(12)
C10 C7 C6 121.58(12)
C26 C22 C23 120.08(14)
C19 C17 C18 120.44(13)
C12 C10 C7 120.80(14)
C31 C32 C28 120.94(14)
C22 C26 C25 119.59(13)
C30 C29 C33 120.28(14)
C26 C25 C21 120.45(14)
C30 C31 C32 120.40(15)
C31 C30 C29 119.63(14)
C11 C12 C10 120.54(15)
C11 C8 C9 120.20(15)
C12 C11 C8 119.57(14)
C27 C1 C13 126.56(11)

loop_
_geom_bond_atom_site_label_1
_geom_bond_atom_site_label_2
_geom_bond_distance
C27 C1 1.3430(17)
C27 C28 1.4932(16)
C27 C34 1.4997(17)
C4 C2 1.3336(18)
C4 C5 1.5029(17)
C15 C16 1.3864(18)
C15 C18 1.3939(18)
C15 C14 1.5117(16)
C24 C21 1.3948(18)
C24 C23 1.3955(18)
C24 C14 1.5160(17)
C34 C39 1.3907(18)
C34 C35 1.3994(18)
C39 C38 1.3865(18)
C28 C32 1.3960(18)
C28 C33 1.3979(18)
C16 C20 1.3956(18)
C14 C13 1.5361(16)
C14 C5 1.5466(16)
C2 C3 1.5039(18)
C2 C40 1.5078(19)
C5 C13 1.5370(17)
C5 C6 1.5383(17)
C35 C36 1.3850(19)
C6 C7 1.5162(17)
C9 C7 1.3871(19)
C9 C8 1.392(2)
C13 C1 1.4754(16)
C37 C36 1.382(2)
C37 C38 1.385(2)
C33 C29 1.3851(19)
C23 C22 1.3880(19)
C20 C19 1.381(2)
C18 C17 1.3867(19)
C21 C25 1.389(2)
C19 C17 1.382(2)
C7 C10 1.3944(19)
C22 C26 1.380(2)
C10 C12 1.389(2)
C32 C31 1.388(2)
C26 C25 1.382(2)
C29 C30 1.378(2)
C31 C30 1.377(2)
C12 C11 1.372(2)
C8 C11 1.376(2)
